data_7117248
loop_
_publ_author_name
'Christopher J. Adams'
'Matteo Lusi'
'Emily M. Mutambi'
'A. Guy Orpen'

_publ_section_title
;
 Two-step solid-state synthesis of PEPPSI-type compounds
;
_journal_name_full Chem.Commun.
_journal_page_first 9632
_journal_paper_doi 10.1039/C5cc02924D
_journal_volume 51
_journal_year 2015
_chemical_formula_sum 'C26 H29 Cl2 N3 Pd'
_chemical_formula_weight 560.82
_chemical_name_systematic
; 
 ? 
;
_space_group_IT_number 14
_symmetry_cell_setting monoclinic
_symmetry_space_group_name_Hall '-P 2ybc'
_symmetry_space_group_name_H-M 'P 1 21/c 1'
_atom_sites_solution_hydrogens geom
_atom_sites_solution_primary direct
_atom_sites_solution_secondary difmap
_audit_creation_method SHELXL-97
_audit_update_record
;
2015-04-08 deposited with the CCDC.
2015-05-06 downloaded from the CCDC.
;
_cell_angle_alpha 90.00
_cell_angle_beta 100.524(2)
_cell_angle_gamma 90.00
_cell_formula_units_Z 4
_cell_length_a 11.5869(4)
_cell_length_b 14.0962(5)
_cell_length_c 15.7142(5)
_cell_measurement_reflns_used 6464
_cell_measurement_temperature 100(2)
_cell_measurement_theta_max 27.31
_cell_measurement_theta_min 2.64
_cell_volume 2523.45(15)
_computing_cell_refinement 'Bruker SMART'
_computing_data_collection 'Bruker SMART'
_computing_data_reduction 'Bruker SAINT'
_computing_molecular_graphics 'Bruker SHELXTL'
_computing_publication_material 'Bruker SHELXTL'
_computing_structure_refinement 'Bruker SHELXTL'
_computing_structure_solution 'Bruker SHELXTL'
_diffrn_ambient_temperature 100(2)
_diffrn_detector_area_resol_mean 9.091
_diffrn_measured_fraction_theta_full 0.994
_diffrn_measured_fraction_theta_max 0.994
_diffrn_measurement_device_type 'CCD area detector'
_diffrn_measurement_method 'phi and omega scans'
_diffrn_radiation_monochromator graphite
_diffrn_radiation_source 'sealed tube'
_diffrn_radiation_type MoK\a
_diffrn_radiation_wavelength 0.71073
_diffrn_reflns_av_R_equivalents 0.0347
_diffrn_reflns_av_sigmaI/netI 0.0366
_diffrn_reflns_limit_h_max 9
_diffrn_reflns_limit_h_min -15
_diffrn_reflns_limit_k_max 18
_diffrn_reflns_limit_k_min -18
_diffrn_reflns_limit_l_max 20
_diffrn_reflns_limit_l_min -20
_diffrn_reflns_number 19638
_diffrn_reflns_theta_full 27.55
_diffrn_reflns_theta_max 27.55
_diffrn_reflns_theta_min 1.79
_exptl_absorpt_coefficient_mu 0.966
_exptl_absorpt_correction_T_max 0.892
_exptl_absorpt_correction_T_min 0.756
_exptl_absorpt_correction_type multi-scan
_exptl_absorpt_process_details sadabs
_exptl_crystal_colour colourless
_exptl_crystal_density_diffrn 1.476
_exptl_crystal_density_meas ?
_exptl_crystal_density_method 'not measured'
_exptl_crystal_description plate
_exptl_crystal_F_000 1144
_exptl_crystal_size_max 0.29
_exptl_crystal_size_mid 0.23
_exptl_crystal_size_min 0.11
_refine_diff_density_max 0.456
_refine_diff_density_min -0.641
_refine_diff_density_rms 0.083
_refine_ls_extinction_method none
_refine_ls_goodness_of_fit_ref 1.040
_refine_ls_hydrogen_treatment constr
_refine_ls_matrix_type full
_refine_ls_number_parameters 295
_refine_ls_number_reflns 5785
_refine_ls_number_restraints 0
_refine_ls_restrained_S_all 1.040
_refine_ls_R_factor_all 0.0395
_refine_ls_R_factor_gt 0.0288
_refine_ls_shift/su_max 0.002
_refine_ls_shift/su_mean 0.000
_refine_ls_structure_factor_coef Fsqd
_refine_ls_weighting_details 'calc w=1/[\s^2^(Fo^2^)+(0.0296P)^2^+1.6185P] where P=(Fo^2^+2Fc^2^)/3'
_refine_ls_weighting_scheme calc
_refine_ls_wR_factor_gt 0.0656
_refine_ls_wR_factor_ref 0.0708
_reflns_number_gt 4769
_reflns_number_total 5785
_reflns_threshold_expression >2sigma(I)
_cod_data_source_file c5cc02924d2.cif
_cod_data_source_block 5b
_cod_depositor_comments
;
The following automatic conversions were performed:

'_exptl_crystal_density_meas' value 'not measured' was changed to '?'
- the value is perceived as not measured.

Automatic conversion script
Id: cif_fix_values 3392 2015-05-12 13:50:21Z andrius 
;
_cod_original_sg_symbol_H-M 'P 21/c'
_cod_database_code 7117248

loop_
_symmetry_equiv_pos_as_xyz
'x, y, z'
'-x, y+1/2, -z+1/2'
'-x, -y, -z'
'x, -y-1/2, z-1/2'

loop_
_atom_site_label
_atom_site_type_symbol
_atom_site_fract_x
_atom_site_fract_y
_atom_site_fract_z
_atom_site_U_iso_or_equiv
_atom_site_adp_type
_atom_site_occupancy
_atom_site_symmetry_multiplicity
_atom_site_calc_flag
_atom_site_refinement_flags
_atom_site_disorder_assembly
_atom_site_disorder_group
Pd1 Pd 0.829898(14) 0.784847(12) 0.070669(11) 0.01410(6) Uani 1 1 d . . .
Cl1 Cl 0.96507(5) 0.70768(5) 0.17325(4) 0.02577(14) Uani 1 1 d . . .
Cl2 Cl 0.69595(5) 0.85718(4) -0.03599(4) 0.02045(13) Uani 1 1 d . . .
N1 N 0.65963(17) 0.65615(14) 0.13810(13) 0.0189(4) Uani 1 1 d . . .
N2 N 0.65544(17) 0.79819(14) 0.18770(13) 0.0191(4) Uani 1 1 d . . .
N3 N 0.96647(16) 0.83809(13) 0.01411(12) 0.0149(4) Uani 1 1 d . . .
C1 C 0.7055(2) 0.74388(17) 0.13280(15) 0.0165(5) Uani 1 1 d . . .
C2 C 0.5798(2) 0.7444(2) 0.22698(17) 0.0263(6) Uani 1 1 d . . .
H2 H 0.5347 0.7661 0.2679 0.032 Uiso 1 1 calc R . .
C3 C 0.5825(2) 0.65566(19) 0.19608(16) 0.0256(6) Uani 1 1 d . . .
H3 H 0.5398 0.6026 0.2111 0.031 Uiso 1 1 calc R . .
C4 C 0.6893(2) 0.57265(17) 0.09307(15) 0.0187(5) Uani 1 1 d . . .
C5 C 0.7607(2) 0.50389(18) 0.14021(16) 0.0240(6) Uani 1 1 d . . .
C6 C 0.7870(2) 0.42369(18) 0.09619(18) 0.0273(6) Uani 1 1 d . . .
H6 H 0.8358 0.3763 0.1271 0.033 Uiso 1 1 calc R . .
C7 C 0.7443(2) 0.41027(18) 0.00824(17) 0.0248(6) Uani 1 1 d . . .
C8 C 0.6724(2) 0.47949(18) -0.03529(16) 0.0217(5) Uani 1 1 d . . .
H8 H 0.6426 0.4709 -0.0952 0.026 Uiso 1 1 calc R . .
C9 C 0.6416(2) 0.56151(17) 0.00500(15) 0.0178(5) Uani 1 1 d . . .
C10 C 0.8055(3) 0.5134(2) 0.23611(17) 0.0371(7) Uani 1 1 d . . .
H10A H 0.7487 0.4852 0.2679 0.056 Uiso 1 1 calc R . .
H10B H 0.8158 0.5807 0.2512 0.056 Uiso 1 1 calc R . .
H10C H 0.8809 0.4806 0.2515 0.056 Uiso 1 1 calc R . .
C11 C 0.7740(3) 0.3216(2) -0.0365(2) 0.0391(7) Uani 1 1 d . . .
H11A H 0.7089 0.3054 -0.0833 0.059 Uiso 1 1 calc R . .
H11B H 0.7873 0.2693 0.0053 0.059 Uiso 1 1 calc R . .
H11C H 0.8453 0.3322 -0.0605 0.059 Uiso 1 1 calc R . .
C12 C 0.5592(2) 0.63300(18) -0.04515(16) 0.0236(5) Uani 1 1 d . . .
H12A H 0.6048 0.6839 -0.0657 0.035 Uiso 1 1 calc R . .
H12B H 0.5087 0.6598 -0.0076 0.035 Uiso 1 1 calc R . .
H12C H 0.5105 0.6018 -0.0948 0.035 Uiso 1 1 calc R . .
C13 C 0.6672(2) 0.90055(17) 0.19722(15) 0.0180(5) Uani 1 1 d . . .
C14 C 0.7614(2) 0.93872(17) 0.25501(15) 0.0185(5) Uani 1 1 d . . .
C15 C 0.7709(2) 1.03761(17) 0.25887(15) 0.0198(5) Uani 1 1 d . . .
H15 H 0.8351 1.0654 0.2969 0.024 Uiso 1 1 calc R . .
C16 C 0.6891(2) 1.09664(17) 0.20874(15) 0.0195(5) Uani 1 1 d . . .
C17 C 0.5929(2) 1.05512(18) 0.15533(16) 0.0206(5) Uani 1 1 d . . .
H17 H 0.5346 1.0948 0.1229 0.025 Uiso 1 1 calc R . .
C18 C 0.5801(2) 0.95676(18) 0.14832(16) 0.0203(5) Uani 1 1 d . . .
C19 C 0.8473(2) 0.87742(18) 0.31413(17) 0.0267(6) Uani 1 1 d . . .
H19A H 0.8070 0.8459 0.3561 0.040 Uiso 1 1 calc R . .
H19B H 0.9111 0.9169 0.3450 0.040 Uiso 1 1 calc R . .
H19C H 0.8796 0.8295 0.2799 0.040 Uiso 1 1 calc R . .
C20 C 0.7048(2) 1.20305(17) 0.21111(18) 0.0266(6) Uani 1 1 d . . .
H20A H 0.6710 1.2295 0.2588 0.040 Uiso 1 1 calc R . .
H20B H 0.6650 1.2304 0.1562 0.040 Uiso 1 1 calc R . .
H20C H 0.7887 1.2183 0.2199 0.040 Uiso 1 1 calc R . .
C21 C 0.4749(2) 0.9134(2) 0.09043(17) 0.0277(6) Uani 1 1 d . . .
H21A H 0.5014 0.8667 0.0520 0.042 Uiso 1 1 calc R . .
H21B H 0.4300 0.9633 0.0556 0.042 Uiso 1 1 calc R . .
H21C H 0.4250 0.8822 0.1261 0.042 Uiso 1 1 calc R . .
C22 C 1.05410(19) 0.88360(16) 0.06610(15) 0.0157(5) Uani 1 1 d . . .
H22 H 1.0566 0.8820 0.1268 0.019 Uiso 1 1 calc R . .
C23 C 1.14041(19) 0.93241(17) 0.03471(15) 0.0181(5) Uani 1 1 d . . .
H23 H 1.1998 0.9654 0.0732 0.022 Uiso 1 1 calc R . .
C24 C 1.1397(2) 0.93290(17) -0.05330(15) 0.0182(5) Uani 1 1 d . . .
H24 H 1.1983 0.9661 -0.0764 0.022 Uiso 1 1 calc R . .
C25 C 1.0518(2) 0.88396(17) -0.10709(15) 0.0190(5) Uani 1 1 d . . .
H25 H 1.0505 0.8814 -0.1677 0.023 Uiso 1 1 calc R . .
C26 C 0.9660(2) 0.83880(16) -0.07146(15) 0.0172(5) Uani 1 1 d . . .
H26 H 0.9044 0.8071 -0.1089 0.021 Uiso 1 1 calc R . .

loop_
_atom_site_aniso_label
_atom_site_aniso_U_11
_atom_site_aniso_U_22
_atom_site_aniso_U_33
_atom_site_aniso_U_23
_atom_site_aniso_U_13
_atom_site_aniso_U_12
Pd1 0.01229(9) 0.01420(9) 0.01587(9) 0.00146(7) 0.00271(6) -0.00041(7)
Cl1 0.0195(3) 0.0325(3) 0.0247(3) 0.0112(3) 0.0025(2) 0.0050(3)
Cl2 0.0143(3) 0.0212(3) 0.0244(3) 0.0063(2) -0.0003(2) -0.0017(2)
N1 0.0211(10) 0.0178(10) 0.0185(10) 0.0001(8) 0.0053(8) -0.0054(8)
N2 0.0189(10) 0.0179(10) 0.0219(10) -0.0004(8) 0.0075(8) -0.0029(8)
N3 0.0122(9) 0.0146(10) 0.0181(10) 0.0000(8) 0.0027(8) 0.0009(7)
C1 0.0152(11) 0.0175(11) 0.0162(11) 0.0015(9) 0.0011(9) 0.0006(9)
C2 0.0255(14) 0.0308(14) 0.0263(14) -0.0042(12) 0.0142(11) -0.0064(11)
C3 0.0281(14) 0.0286(14) 0.0232(13) -0.0010(11) 0.0129(11) -0.0103(11)
C4 0.0201(12) 0.0168(12) 0.0188(12) 0.0016(9) 0.0024(9) -0.0064(10)
C5 0.0261(13) 0.0227(13) 0.0216(13) 0.0072(10) 0.0001(10) -0.0061(11)
C6 0.0253(13) 0.0200(13) 0.0351(15) 0.0092(11) 0.0015(12) 0.0007(11)
C7 0.0267(13) 0.0178(12) 0.0323(14) 0.0008(11) 0.0118(11) 0.0002(11)
C8 0.0266(13) 0.0215(13) 0.0181(12) 0.0007(10) 0.0069(10) -0.0046(10)
C9 0.0165(11) 0.0187(12) 0.0185(11) 0.0033(9) 0.0038(9) -0.0054(9)
C10 0.0464(18) 0.0341(16) 0.0252(14) 0.0098(12) -0.0080(13) -0.0074(14)
C11 0.0514(19) 0.0252(15) 0.0429(18) -0.0026(13) 0.0147(15) 0.0096(14)
C12 0.0236(13) 0.0217(13) 0.0242(13) 0.0034(11) 0.0002(10) -0.0023(11)
C13 0.0189(12) 0.0180(12) 0.0195(12) 0.0002(10) 0.0095(10) -0.0008(10)
C14 0.0187(12) 0.0217(13) 0.0159(11) -0.0005(10) 0.0049(9) -0.0010(10)
C15 0.0183(12) 0.0231(13) 0.0185(12) -0.0028(10) 0.0046(10) -0.0026(10)
C16 0.0206(12) 0.0203(12) 0.0206(12) -0.0012(10) 0.0113(10) 0.0025(10)
C17 0.0156(12) 0.0252(13) 0.0221(12) 0.0004(10) 0.0069(10) 0.0050(10)
C18 0.0150(11) 0.0254(13) 0.0219(12) -0.0028(10) 0.0066(10) 0.0001(10)
C19 0.0261(13) 0.0241(14) 0.0266(14) -0.0006(11) -0.0037(11) 0.0033(11)
C20 0.0246(13) 0.0210(13) 0.0353(15) -0.0010(11) 0.0083(12) 0.0012(11)
C21 0.0174(12) 0.0329(15) 0.0322(14) -0.0043(12) 0.0026(11) -0.0008(11)
C22 0.0137(11) 0.0181(12) 0.0148(11) -0.0016(9) 0.0014(9) 0.0014(9)
C23 0.0121(11) 0.0183(12) 0.0234(12) -0.0036(10) 0.0018(9) -0.0014(9)
C24 0.0158(11) 0.0179(12) 0.0226(12) 0.0001(10) 0.0083(9) -0.0006(9)
C25 0.0204(12) 0.0210(12) 0.0159(11) -0.0011(10) 0.0042(9) 0.0011(10)
C26 0.0161(11) 0.0155(12) 0.0190(11) -0.0034(9) 0.0005(9) -0.0013(9)

loop_
_atom_type_symbol
_atom_type_description
_atom_type_scat_dispersion_real
_atom_type_scat_dispersion_imag
_atom_type_scat_source
C C 0.0033 0.0016 'International Tables Vol C Tables 4.2.6.8 and 6.1.1.4'
H H 0.0000 0.0000 'International Tables Vol C Tables 4.2.6.8 and 6.1.1.4'
N N 0.0061 0.0033 'International Tables Vol C Tables 4.2.6.8 and 6.1.1.4'
Cl Cl 0.1484 0.1585 'International Tables Vol C Tables 4.2.6.8 and 6.1.1.4'
Pd Pd -0.9988 1.0072 'International Tables Vol C Tables 4.2.6.8 and 6.1.1.4'

loop_
_geom_angle_atom_site_label_1
_geom_angle_atom_site_label_2
_geom_angle_atom_site_label_3
_geom_angle
_geom_angle_site_symmetry_1
_geom_angle_site_symmetry_3
C1 Pd1 N3 174.47(8) . .
C1 Pd1 Cl2 91.93(7) . .
N3 Pd1 Cl2 89.63(5) . .
C1 Pd1 Cl1 88.86(7) . .
N3 Pd1 Cl1 89.79(5) . .
Cl2 Pd1 Cl1 177.60(2) . .
C1 N1 C3 110.6(2) . .
C1 N1 C4 125.6(2) . .
C3 N1 C4 123.8(2) . .
C1 N2 C2 110.6(2) . .
C1 N2 C13 125.5(2) . .
C2 N2 C13 123.5(2) . .
C26 N3 C22 117.98(19) . .
C26 N3 Pd1 124.27(15) . .
C22 N3 Pd1 117.34(15) . .
N1 C1 N2 104.91(19) . .
N1 C1 Pd1 128.99(17) . .
N2 C1 Pd1 125.80(17) . .
C3 C2 N2 106.8(2) . .
C3 C2 H2 126.6 . .
N2 C2 H2 126.6 . .
C2 C3 N1 107.0(2) . .
C2 C3 H3 126.5 . .
N1 C3 H3 126.5 . .
C5 C4 C9 122.3(2) . .
C5 C4 N1 118.4(2) . .
C9 C4 N1 119.2(2) . .
C6 C5 C4 117.6(2) . .
C6 C5 C10 120.3(2) . .
C4 C5 C10 122.1(2) . .
C5 C6 C7 122.3(2) . .
C5 C6 H6 118.8 . .
C7 C6 H6 118.8 . .
C8 C7 C6 117.9(2) . .
C8 C7 C11 121.7(2) . .
C6 C7 C11 120.4(2) . .
C7 C8 C9 122.8(2) . .
C7 C8 H8 118.6 . .
C9 C8 H8 118.6 . .
C8 C9 C4 117.0(2) . .
C8 C9 C12 120.4(2) . .
C4 C9 C12 122.6(2) . .
C5 C10 H10A 109.5 . .
C5 C10 H10B 109.5 . .
H10A C10 H10B 109.5 . .
C5 C10 H10C 109.5 . .
H10A C10 H10C 109.5 . .
H10B C10 H10C 109.5 . .
C7 C11 H11A 109.5 . .
C7 C11 H11B 109.5 . .
H11A C11 H11B 109.5 . .
C7 C11 H11C 109.5 . .
H11A C11 H11C 109.5 . .
H11B C11 H11C 109.5 . .
C9 C12 H12A 109.5 . .
C9 C12 H12B 109.5 . .
H12A C12 H12B 109.5 . .
C9 C12 H12C 109.5 . .
H12A C12 H12C 109.5 . .
H12B C12 H12C 109.5 . .
C14 C13 C18 122.7(2) . .
C14 C13 N2 119.8(2) . .
C18 C13 N2 117.5(2) . .
C13 C14 C15 117.3(2) . .
C13 C14 C19 122.1(2) . .
C15 C14 C19 120.5(2) . .
C16 C15 C14 122.1(2) . .
C16 C15 H15 119.0 . .
C14 C15 H15 119.0 . .
C15 C16 C17 118.4(2) . .
C15 C16 C20 120.9(2) . .
C17 C16 C20 120.7(2) . .
C16 C17 C18 121.7(2) . .
C16 C17 H17 119.2 . .
C18 C17 H17 119.2 . .
C17 C18 C13 117.7(2) . .
C17 C18 C21 120.7(2) . .
C13 C18 C21 121.6(2) . .
C14 C19 H19A 109.5 . .
C14 C19 H19B 109.5 . .
H19A C19 H19B 109.5 . .
C14 C19 H19C 109.5 . .
H19A C19 H19C 109.5 . .
H19B C19 H19C 109.5 . .
C16 C20 H20A 109.5 . .
C16 C20 H20B 109.5 . .
H20A C20 H20B 109.5 . .
C16 C20 H20C 109.5 . .
H20A C20 H20C 109.5 . .
H20B C20 H20C 109.5 . .
C18 C21 H21A 109.5 . .
C18 C21 H21B 109.5 . .
H21A C21 H21B 109.5 . .
C18 C21 H21C 109.5 . .
H21A C21 H21C 109.5 . .
H21B C21 H21C 109.5 . .
N3 C22 C23 122.5(2) . .
N3 C22 H22 118.7 . .
C23 C22 H22 118.7 . .
C22 C23 C24 119.3(2) . .
C22 C23 H23 120.4 . .
C24 C23 H23 120.4 . .
C23 C24 C25 118.6(2) . .
C23 C24 H24 120.7 . .
C25 C24 H24 120.7 . .
C26 C25 C24 119.1(2) . .
C26 C25 H25 120.5 . .
C24 C25 H25 120.5 . .
N3 C26 C25 122.5(2) . .
N3 C26 H26 118.8 . .
C25 C26 H26 118.8 . .

loop_
_geom_bond_atom_site_label_1
_geom_bond_atom_site_label_2
_geom_bond_distance
_geom_bond_site_symmetry_2
Pd1 C1 1.969(2) .
Pd1 N3 2.0907(19) .
Pd1 Cl2 2.3037(6) .
Pd1 Cl1 2.3049(6) .
N1 C1 1.355(3) .
N1 C3 1.388(3) .
N1 C4 1.447(3) .
N2 C1 1.360(3) .
N2 C2 1.386(3) .
N2 C13 1.454(3) .
N3 C26 1.344(3) .
N3 C22 1.344(3) .
C2 C3 1.344(4) .
C2 H2 0.9500 .
C3 H3 0.9500 .
C4 C5 1.396(3) .
C4 C9 1.402(3) .
C5 C6 1.388(4) .
C5 C10 1.507(3) .
C6 C7 1.393(4) .
C6 H6 0.9500 .
C7 C8 1.380(3) .
C7 C11 1.505(4) .
C8 C9 1.395(3) .
C8 H8 0.9500 .
C9 C12 1.508(3) .
C10 H10A 0.9800 .
C10 H10B 0.9800 .
C10 H10C 0.9800 .
C11 H11A 0.9800 .
C11 H11B 0.9800 .
C11 H11C 0.9800 .
C12 H12A 0.9800 .
C12 H12B 0.9800 .
C12 H12C 0.9800 .
C13 C14 1.394(3) .
C13 C18 1.397(3) .
C14 C15 1.399(3) .
C14 C19 1.504(3) .
C15 C16 1.392(3) .
C15 H15 0.9500 .
C16 C17 1.396(3) .
C16 C20 1.511(3) .
C17 C18 1.397(3) .
C17 H17 0.9500 .
C18 C21 1.510(3) .
C19 H19A 0.9800 .
C19 H19B 0.9800 .
C19 H19C 0.9800 .
C20 H20A 0.9800 .
C20 H20B 0.9800 .
C20 H20C 0.9800 .
C21 H21A 0.9800 .
C21 H21B 0.9800 .
C21 H21C 0.9800 .
C22 C23 1.377(3) .
C22 H22 0.9500 .
C23 C24 1.382(3) .
C23 H23 0.9500 .
C24 C25 1.383(3) .
C24 H24 0.9500 .
C25 C26 1.382(3) .
C25 H25 0.9500 .
C26 H26 0.9500 .

loop_
_geom_torsion_atom_site_label_1
_geom_torsion_atom_site_label_2
_geom_torsion_atom_site_label_3
_geom_torsion_atom_site_label_4
_geom_torsion
_geom_torsion_site_symmetry_1
_geom_torsion_site_symmetry_2
_geom_torsion_site_symmetry_3
_geom_torsion_site_symmetry_4
Cl2 Pd1 N3 C26 -42.77(18) . . . .
Cl1 Pd1 N3 C26 134.91(18) . . . .
Cl2 Pd1 N3 C22 129.72(16) . . . .
Cl1 Pd1 N3 C22 -52.60(16) . . . .
C3 N1 C1 N2 -0.4(3) . . . .
C4 N1 C1 N2 -178.0(2) . . . .
C3 N1 C1 Pd1 173.48(17) . . . .
C4 N1 C1 Pd1 -4.1(3) . . . .
C2 N2 C1 N1 0.3(3) . . . .
C13 N2 C1 N1 -172.7(2) . . . .
C2 N2 C1 Pd1 -173.81(17) . . . .
C13 N2 C1 Pd1 13.1(3) . . . .
Cl2 Pd1 C1 N1 105.5(2) . . . .
Cl1 Pd1 C1 N1 -72.2(2) . . . .
Cl2 Pd1 C1 N2 -81.8(2) . . . .
Cl1 Pd1 C1 N2 100.5(2) . . . .
C1 N2 C2 C3 -0.1(3) . . . .
C13 N2 C2 C3 173.1(2) . . . .
N2 C2 C3 N1 -0.1(3) . . . .
C1 N1 C3 C2 0.4(3) . . . .
C4 N1 C3 C2 177.9(2) . . . .
C1 N1 C4 C5 105.3(3) . . . .
C3 N1 C4 C5 -72.0(3) . . . .
C1 N1 C4 C9 -77.5(3) . . . .
C3 N1 C4 C9 105.3(3) . . . .
C9 C4 C5 C6 2.0(4) . . . .
N1 C4 C5 C6 179.2(2) . . . .
C9 C4 C5 C10 -176.0(2) . . . .
N1 C4 C5 C10 1.1(4) . . . .
C4 C5 C6 C7 -0.4(4) . . . .
C10 C5 C6 C7 177.7(2) . . . .
C5 C6 C7 C8 -0.7(4) . . . .
C5 C6 C7 C11 -179.3(3) . . . .
C6 C7 C8 C9 0.2(4) . . . .
C11 C7 C8 C9 178.7(2) . . . .
C7 C8 C9 C4 1.4(4) . . . .
C7 C8 C9 C12 -177.8(2) . . . .
C5 C4 C9 C8 -2.5(3) . . . .
N1 C4 C9 C8 -179.6(2) . . . .
C5 C4 C9 C12 176.6(2) . . . .
N1 C4 C9 C12 -0.5(3) . . . .
C1 N2 C13 C14 -87.4(3) . . . .
C2 N2 C13 C14 100.4(3) . . . .
C1 N2 C13 C18 94.0(3) . . . .
C2 N2 C13 C18 -78.2(3) . . . .
C18 C13 C14 C15 -4.0(4) . . . .
N2 C13 C14 C15 177.4(2) . . . .
C18 C13 C14 C19 173.3(2) . . . .
N2 C13 C14 C19 -5.2(4) . . . .
C13 C14 C15 C16 1.2(4) . . . .
C19 C14 C15 C16 -176.2(2) . . . .
C14 C15 C16 C17 2.2(4) . . . .
C14 C15 C16 C20 -177.0(2) . . . .
C15 C16 C17 C18 -2.9(4) . . . .
C20 C16 C17 C18 176.2(2) . . . .
C16 C17 C18 C13 0.3(4) . . . .
C16 C17 C18 C21 179.7(2) . . . .
C14 C13 C18 C17 3.3(4) . . . .
N2 C13 C18 C17 -178.1(2) . . . .
C14 C13 C18 C21 -176.1(2) . . . .
N2 C13 C18 C21 2.5(3) . . . .
C26 N3 C22 C23 1.8(3) . . . .
Pd1 N3 C22 C23 -171.18(18) . . . .
N3 C22 C23 C24 -1.9(4) . . . .
C22 C23 C24 C25 -0.1(3) . . . .
C23 C24 C25 C26 1.9(3) . . . .
C22 N3 C26 C25 0.2(3) . . . .
Pd1 N3 C26 C25 172.66(17) . . . .
C24 C25 C26 N3 -2.1(4) . . . .
